data_1569662
loop_
_publ_author_name
'Ganesan, Prabhu'
'Jasmine, Nithianantham Jeeva'
'Darious, Robert Swinton'
'Soundararajan, Krishnan'
'Rajalingam, Renganathan'

_publ_section_title
;
 9-(4-Methoxyphenyl)-9H-carbazole
;
_journal_coeditor_code HB4441
_journal_issue 8
_journal_name_full IUCrData
_journal_paper_doi 10.1107/S2414314623006740
_journal_volume 8
_journal_year 2023
_chemical_formula_iupac 'C19 H15 N O'
_chemical_formula_moiety 'C19 H15 N O'
_chemical_formula_sum 'C19 H15 N O'
_chemical_formula_weight 273.32
_chemical_name_systematic
;
9-(4-Methoxyphenyl)-9<i>H</i>-carbazole
;
_space_group_crystal_system orthorhombic
_space_group_IT_number 61
_space_group_name_Hall '-P 2ac 2ab'
_space_group_name_H-M_alt 'P b c a'
_atom_sites_solution_hydrogens geom
_atom_sites_solution_primary dual
_audit_creation_method SHELXL-2019/1
_cell_angle_alpha 90
_cell_angle_beta 90
_cell_angle_gamma 90
_cell_formula_units_Z 8
_cell_length_a 16.2645(16)
_cell_length_b 7.8297(7)
_cell_length_c 22.819(2)
_cell_measurement_reflns_used 4004
_cell_measurement_temperature 300(2)
_cell_measurement_theta_max 21.29
_cell_measurement_theta_min 2.50
_cell_volume 2905.9(5)
_computing_cell_refinement
;
SAINT (Bruker, 2016)
;
_computing_data_collection
;
APEX4 (Bruker, 2016)
;
_computing_data_reduction
;
SAINT (Bruker, 2016)
;
_computing_molecular_graphics
;
SHELXTL (Sheldrick, 2008)
;
_computing_publication_material
;
SHELXTL (Sheldrick, 2008)
;
_computing_structure_refinement
;
<i>SHELXL2019/1</i> (Sheldrick, 2015b)
;
_computing_structure_solution
;
<i>SHELXT</i> (Sheldrick, 2015a)
;
_diffrn_ambient_temperature 300(2)
_diffrn_measured_fraction_theta_full 1.000
_diffrn_measured_fraction_theta_max 0.999
_diffrn_measurement_device_type 'Bruker D8 CCD'
_diffrn_measurement_method '\f and \w scans'
_diffrn_radiation_type MoK\a
_diffrn_radiation_wavelength 0.71073
_diffrn_reflns_av_R_equivalents 0.0619
_diffrn_reflns_av_unetI/netI 0.0371
_diffrn_reflns_limit_h_max 19
_diffrn_reflns_limit_h_min -17
_diffrn_reflns_limit_k_max 8
_diffrn_reflns_limit_k_min -9
_diffrn_reflns_limit_l_max 27
_diffrn_reflns_limit_l_min -27
_diffrn_reflns_number 23109
_diffrn_reflns_theta_full 25.242
_diffrn_reflns_theta_max 25.690
_diffrn_reflns_theta_min 2.180
_diffrn_source 'i-mu-s microfocus source'
_diffrn_standards_decay_% 0
_diffrn_standards_interval_count 0
_diffrn_standards_number 0
_exptl_absorpt_coefficient_mu 0.077
_exptl_absorpt_correction_T_max 0.7453
_exptl_absorpt_correction_T_min 0.6647
_exptl_absorpt_correction_type multi-scan
_exptl_absorpt_process_details
;
(SADABS; Krause <i>et al.</i>,  2015)
;
_exptl_crystal_colour colourless
_exptl_crystal_density_diffrn 1.249
_exptl_crystal_density_method 'not measured'
_exptl_crystal_description needle
_exptl_crystal_F_000 1152
_exptl_crystal_size_max 0.298
_exptl_crystal_size_mid 0.093
_exptl_crystal_size_min 0.067
_refine_diff_density_max 0.162
_refine_diff_density_min -0.157
_refine_ls_extinction_coef 0.0059(8)
_refine_ls_extinction_expression Fc^*^=kFc[1+0.001xFc^2^\l^3^/sin(2\q)]^-1/4^
_refine_ls_extinction_method
;
<i>SHELXL2019/1</i> (Sheldrick, 2015b)
;
_refine_ls_goodness_of_fit_ref 1.082
_refine_ls_hydrogen_treatment constr
_refine_ls_matrix_type full
_refine_ls_number_parameters 192
_refine_ls_number_reflns 2762
_refine_ls_number_restraints 0
_refine_ls_restrained_S_all 1.082
_refine_ls_R_factor_all 0.1039
_refine_ls_R_factor_gt 0.0458
_refine_ls_shift/su_max 0.000
_refine_ls_shift/su_mean 0.000
_refine_ls_structure_factor_coef Fsqd
_refine_ls_weighting_details 'w=1/[\s^2^(Fo^2^)+(0.0466P)^2^+0.7157P] where P=(Fo^2^+2Fc^2^)/3'
_refine_ls_weighting_scheme calc
_refine_ls_wR_factor_gt 0.1020
_refine_ls_wR_factor_ref 0.1355
_reflns_number_gt 1564
_reflns_number_total 2762
_reflns_threshold_expression 'I > 2\s(I)'
_cod_data_source_file hb4441.cif
_cod_data_source_block I
_cod_database_code 1569662
_shelx_space_group_comment
;
The symmetry employed for this shelxl refinement is uniquely defined
by the following loop, which should always be used as a source of
symmetry information in preference to the above space-group names.
They are only intended as comments.
;
_shelx_estimated_absorpt_t_min 0.977
_shelx_estimated_absorpt_t_max 0.995

loop_
_space_group_symop_operation_xyz
'x, y, z'
'-x+1/2, -y, z+1/2'
'-x, y+1/2, -z+1/2'
'x+1/2, -y+1/2, -z'
'-x, -y, -z'
'x-1/2, y, -z-1/2'
'x, -y-1/2, z-1/2'
'-x-1/2, y-1/2, z'

loop_
_atom_site_type_symbol
_atom_site_label
_atom_site_fract_x
_atom_site_fract_y
_atom_site_fract_z
_atom_site_U_iso_or_equiv
_atom_site_adp_type
_atom_site_calc_flag
_atom_site_occupancy
_atom_site_disorder_assembly
_atom_site_disorder_group
O O1 0.65084(10) 0.6420(2) 0.51323(7) 0.0716(5) Uani d 1 . .
N N1 0.53757(11) 0.0699(2) 0.63305(7) 0.0556(5) Uani d 1 . .
C C1 0.46058(13) -0.0072(3) 0.62775(9) 0.0549(6) Uani d 1 . .
C C2 0.39388(14) 0.0412(3) 0.59364(10) 0.0635(6) Uani d 1 . .
H H2 0.395977 0.137531 0.569851 0.076 Uiso calc 1 . .
C C3 0.32440(16) -0.0593(4) 0.59644(11) 0.0751(7) Uani d 1 . .
H H3 0.278853 -0.030830 0.573819 0.090 Uiso calc 1 . .
C C4 0.32109(18) -0.2021(4) 0.63231(12) 0.0824(8) Uani d 1 . .
H H4 0.273344 -0.267428 0.633199 0.099 Uiso calc 1 . .
C C5 0.38662(17) -0.2493(3) 0.66653(11) 0.0738(7) Uani d 1 . .
H H5 0.383598 -0.345344 0.690406 0.089 Uiso calc 1 . .
C C6 0.45791(14) -0.1502(3) 0.66481(9) 0.0576(6) Uani d 1 . .
C C7 0.53597(14) -0.1588(3) 0.69436(9) 0.0570(6) Uani d 1 . .
C C8 0.58357(14) -0.0225(3) 0.67375(9) 0.0546(6) Uani d 1 . .
C C9 0.56892(18) -0.2696(3) 0.73589(10) 0.0705(7) Uani d 1 . .
H H9 0.537681 -0.359282 0.750651 0.085 Uiso calc 1 . .
C C10 0.64787(19) -0.2448(4) 0.75469(11) 0.0795(8) Uani d 1 . .
H H10 0.670210 -0.317769 0.782615 0.095 Uiso calc 1 . .
C C11 0.69510(16) -0.1116(3) 0.73253(11) 0.0746(7) Uani d 1 . .
H H11 0.748920 -0.098279 0.745508 0.089 Uiso calc 1 . .
C C12 0.66401(14) 0.0014(3) 0.69172(10) 0.0638(6) Uani d 1 . .
H H12 0.695869 0.090072 0.676892 0.077 Uiso calc 1 . .
C C13 0.56442(12) 0.2203(3) 0.60315(9) 0.0516(6) Uani d 1 . .
C C14 0.56432(13) 0.2272(3) 0.54252(9) 0.0586(6) Uani d 1 . .
H H14 0.545321 0.134254 0.521051 0.070 Uiso calc 1 . .
C C15 0.59196(14) 0.3697(3) 0.51393(9) 0.0611(6) Uani d 1 . .
H H15 0.591165 0.373799 0.473205 0.073 Uiso calc 1 . .
C C16 0.62103(12) 0.5076(3) 0.54551(9) 0.0537(6) Uani d 1 . .
C C17 0.62057(13) 0.5029(3) 0.60578(10) 0.0592(6) Uani d 1 . .
H H17 0.639820 0.595723 0.627203 0.071 Uiso calc 1 . .
C C18 0.59139(14) 0.3598(3) 0.63427(9) 0.0601(6) Uani d 1 . .
H H18 0.589963 0.357611 0.675011 0.072 Uiso calc 1 . .
C C19 0.68915(18) 0.7775(3) 0.54377(13) 0.0909(9) Uani d 1 . .
H H19A 0.711215 0.857935 0.516175 0.136 Uiso calc 1 . .
H H19B 0.732795 0.733090 0.567635 0.136 Uiso calc 1 . .
H H19C 0.649438 0.833600 0.568244 0.136 Uiso calc 1 . .

loop_
_atom_site_aniso_label
_atom_site_aniso_U_11
_atom_site_aniso_U_22
_atom_site_aniso_U_33
_atom_site_aniso_U_12
_atom_site_aniso_U_13
_atom_site_aniso_U_23
O1 0.0844(11) 0.0660(11) 0.0644(10) -0.0169(9) 0.0010(8) 0.0117(9)
N1 0.0580(12) 0.0545(11) 0.0542(11) -0.0044(10) 0.0001(9) 0.0066(9)
C1 0.0562(14) 0.0549(14) 0.0536(13) -0.0036(12) 0.0058(11) -0.0073(11)
C2 0.0610(15) 0.0695(16) 0.0602(14) -0.0034(13) 0.0033(12) -0.0064(12)
C3 0.0639(17) 0.093(2) 0.0688(16) -0.0055(15) 0.0041(13) -0.0164(16)
C4 0.0749(19) 0.096(2) 0.0758(18) -0.0262(16) 0.0184(16) -0.0219(17)
C5 0.0855(19) 0.0682(16) 0.0678(17) -0.0190(15) 0.0196(15) -0.0063(14)
C6 0.0686(16) 0.0521(14) 0.0521(13) -0.0033(12) 0.0149(12) -0.0058(11)
C7 0.0701(16) 0.0509(13) 0.0500(12) 0.0042(12) 0.0148(12) 0.0004(11)
C8 0.0606(14) 0.0560(14) 0.0473(12) 0.0053(12) 0.0051(11) 0.0015(11)
C9 0.095(2) 0.0605(16) 0.0564(15) 0.0038(14) 0.0129(14) 0.0084(12)
C10 0.100(2) 0.0733(18) 0.0646(16) 0.0181(17) -0.0011(15) 0.0085(14)
C11 0.0751(17) 0.0827(19) 0.0658(16) 0.0164(15) -0.0052(13) -0.0009(15)
C12 0.0655(16) 0.0662(15) 0.0596(14) 0.0036(13) 0.0039(12) 0.0032(13)
C13 0.0537(13) 0.0495(13) 0.0517(13) -0.0010(10) 0.0008(10) 0.0035(11)
C14 0.0675(15) 0.0564(14) 0.0519(13) -0.0082(12) 0.0000(11) -0.0044(11)
C15 0.0713(16) 0.0668(16) 0.0452(13) -0.0062(13) 0.0025(11) -0.0006(12)
C16 0.0533(13) 0.0542(14) 0.0538(14) -0.0003(11) 0.0036(10) 0.0070(12)
C17 0.0712(15) 0.0509(14) 0.0557(14) -0.0066(12) 0.0018(11) -0.0055(12)
C18 0.0753(16) 0.0578(14) 0.0471(12) -0.0026(13) 0.0034(11) -0.0008(12)
C19 0.113(2) 0.0664(18) 0.093(2) -0.0338(16) -0.0148(17) 0.0135(16)

loop_
_atom_type_symbol
_atom_type_description
_atom_type_scat_dispersion_real
_atom_type_scat_dispersion_imag
_atom_type_scat_source
C C 0.0033 0.0016 'International Tables Vol C Tables 4.2.6.8 and 6.1.1.4'
H H 0.0000 0.0000 'International Tables Vol C Tables 4.2.6.8 and 6.1.1.4'
N N 0.0061 0.0033 'International Tables Vol C Tables 4.2.6.8 and 6.1.1.4'
O O 0.0106 0.0060 'International Tables Vol C Tables 4.2.6.8 and 6.1.1.4'

loop_
_geom_angle_atom_site_label_1
_geom_angle_atom_site_label_2
_geom_angle_atom_site_label_3
_geom_angle_site_symmetry_1
_geom_angle_site_symmetry_3
_geom_angle
_geom_angle_publ_flag
C16 O1 C19 . . 117.80(18) ?
C8 N1 C1 . . 108.32(17) ?
C8 N1 C13 . . 125.53(18) ?
C1 N1 C13 . . 126.13(18) ?
C2 C1 N1 . . 129.2(2) ?
C2 C1 C6 . . 122.1(2) ?
N1 C1 C6 . . 108.73(19) ?
C3 C2 C1 . . 117.3(2) ?
C3 C2 H2 . . 121.3 ?
C1 C2 H2 . . 121.3 ?
C2 C3 C4 . . 121.3(3) ?
C2 C3 H3 . . 119.4 ?
C4 C3 H3 . . 119.4 ?
C5 C4 C3 . . 121.5(2) ?
C5 C4 H4 . . 119.2 ?
C3 C4 H4 . . 119.2 ?
C4 C5 C6 . . 118.7(2) ?
C4 C5 H5 . . 120.7 ?
C6 C5 H5 . . 120.7 ?
C5 C6 C1 . . 119.1(2) ?
C5 C6 C7 . . 133.9(2) ?
C1 C6 C7 . . 106.99(19) ?
C9 C7 C8 . . 119.4(2) ?
C9 C7 C6 . . 133.5(2) ?
C8 C7 C6 . . 107.15(19) ?
C12 C8 N1 . . 129.4(2) ?
C12 C8 C7 . . 121.8(2) ?
N1 C8 C7 . . 108.81(19) ?
C10 C9 C7 . . 119.1(2) ?
C10 C9 H9 . . 120.4 ?
C7 C9 H9 . . 120.4 ?
C9 C10 C11 . . 120.7(2) ?
C9 C10 H10 . . 119.6 ?
C11 C10 H10 . . 119.6 ?
C12 C11 C10 . . 121.6(2) ?
C12 C11 H11 . . 119.2 ?
C10 C11 H11 . . 119.2 ?
C11 C12 C8 . . 117.4(2) ?
C11 C12 H12 . . 121.3 ?
C8 C12 H12 . . 121.3 ?
C18 C13 C14 . . 119.1(2) ?
C18 C13 N1 . . 120.36(18) ?
C14 C13 N1 . . 120.57(19) ?
C15 C14 C13 . . 120.5(2) ?
C15 C14 H14 . . 119.8 ?
C13 C14 H14 . . 119.8 ?
C14 C15 C16 . . 120.1(2) ?
C14 C15 H15 . . 120.0 ?
C16 C15 H15 . . 120.0 ?
O1 C16 C17 . . 123.9(2) ?
O1 C16 C15 . . 116.10(19) ?
C17 C16 C15 . . 119.9(2) ?
C16 C17 C18 . . 119.6(2) ?
C16 C17 H17 . . 120.2 ?
C18 C17 H17 . . 120.2 ?
C13 C18 C17 . . 120.8(2) ?
C13 C18 H18 . . 119.6 ?
C17 C18 H18 . . 119.6 ?
O1 C19 H19A . . 109.5 ?
O1 C19 H19B . . 109.5 ?
H19A C19 H19B . . 109.5 ?
O1 C19 H19C . . 109.5 ?
H19A C19 H19C . . 109.5 ?
H19B C19 H19C . . 109.5 ?

loop_
_geom_bond_atom_site_label_1
_geom_bond_atom_site_label_2
_geom_bond_site_symmetry_2
_geom_bond_distance
_geom_bond_publ_flag
O1 C16 . 1.373(2) ?
O1 C19 . 1.414(3) ?
N1 C8 . 1.395(3) ?
N1 C1 . 1.396(3) ?
N1 C13 . 1.429(3) ?
C1 C2 . 1.388(3) ?
C1 C6 . 1.404(3) ?
C2 C3 . 1.379(3) ?
C2 H2 . 0.9300 ?
C3 C4 . 1.387(4) ?
C3 H3 . 0.9300 ?
C4 C5 . 1.372(4) ?
C4 H4 . 0.9300 ?
C5 C6 . 1.395(3) ?
C5 H5 . 0.9300 ?
C6 C7 . 1.439(3) ?
C7 C9 . 1.392(3) ?
C7 C8 . 1.400(3) ?
C8 C12 . 1.384(3) ?
C9 C10 . 1.368(3) ?
C9 H9 . 0.9300 ?
C10 C11 . 1.390(3) ?
C10 H10 . 0.9300 ?
C11 C12 . 1.380(3) ?
C11 H11 . 0.9300 ?
C12 H12 . 0.9300 ?
C13 C18 . 1.374(3) ?
C13 C14 . 1.385(3) ?
C14 C15 . 1.369(3) ?
C14 H14 . 0.9300 ?
C15 C16 . 1.381(3) ?
C15 H15 . 0.9300 ?
C16 C17 . 1.376(3) ?
C17 C18 . 1.380(3) ?
C17 H17 . 0.9300 ?
C18 H18 . 0.9300 ?
C19 H19A . 0.9600 ?
C19 H19B . 0.9600 ?
C19 H19C . 0.9600 ?

loop_
_geom_torsion_atom_site_label_1
_geom_torsion_atom_site_label_2
_geom_torsion_atom_site_label_3
_geom_torsion_atom_site_label_4
_geom_torsion_site_symmetry_1
_geom_torsion_site_symmetry_2
_geom_torsion_site_symmetry_3
_geom_torsion_site_symmetry_4
_geom_torsion
_geom_torsion_publ_flag
C8 N1 C1 C2 . . . . 178.5(2) ?
C13 N1 C1 C2 . . . . -0.1(3) ?
C8 N1 C1 C6 . . . . -0.6(2) ?
C13 N1 C1 C6 . . . . -179.14(18) ?
N1 C1 C2 C3 . . . . 179.7(2) ?
C6 C1 C2 C3 . . . . -1.3(3) ?
C1 C2 C3 C4 . . . . 0.6(3) ?
C2 C3 C4 C5 . . . . 0.1(4) ?
C3 C4 C5 C6 . . . . 0.0(4) ?
C4 C5 C6 C1 . . . . -0.7(3) ?
C4 C5 C6 C7 . . . . 178.9(2) ?
C2 C1 C6 C5 . . . . 1.4(3) ?
N1 C1 C6 C5 . . . . -179.44(19) ?
C2 C1 C6 C7 . . . . -178.32(19) ?
N1 C1 C6 C7 . . . . 0.8(2) ?
C5 C6 C7 C9 . . . . -0.3(4) ?
C1 C6 C7 C9 . . . . 179.5(2) ?
C5 C6 C7 C8 . . . . 179.6(2) ?
C1 C6 C7 C8 . . . . -0.7(2) ?
C1 N1 C8 C12 . . . . 177.4(2) ?
C13 N1 C8 C12 . . . . -4.1(3) ?
C1 N1 C8 C7 . . . . 0.1(2) ?
C13 N1 C8 C7 . . . . 178.68(18) ?
C9 C7 C8 C12 . . . . 2.7(3) ?
C6 C7 C8 C12 . . . . -177.11(19) ?
C9 C7 C8 N1 . . . . -179.75(18) ?
C6 C7 C8 N1 . . . . 0.4(2) ?
C8 C7 C9 C10 . . . . -1.4(3) ?
C6 C7 C9 C10 . . . . 178.4(2) ?
C7 C9 C10 C11 . . . . -0.4(4) ?
C9 C10 C11 C12 . . . . 1.0(4) ?
C10 C11 C12 C8 . . . . 0.2(3) ?
N1 C8 C12 C11 . . . . -179.1(2) ?
C7 C8 C12 C11 . . . . -2.1(3) ?
C8 N1 C13 C18 . . . . -55.6(3) ?
C1 N1 C13 C18 . . . . 122.8(2) ?
C8 N1 C13 C14 . . . . 123.9(2) ?
C1 N1 C13 C14 . . . . -57.8(3) ?
C18 C13 C14 C15 . . . . 1.1(3) ?
N1 C13 C14 C15 . . . . -178.38(19) ?
C13 C14 C15 C16 . . . . 0.7(3) ?
C19 O1 C16 C17 . . . . 5.2(3) ?
C19 O1 C16 C15 . . . . -173.4(2) ?
C14 C15 C16 O1 . . . . 177.25(19) ?
C14 C15 C16 C17 . . . . -1.4(3) ?
O1 C16 C17 C18 . . . . -178.16(19) ?
C15 C16 C17 C18 . . . . 0.4(3) ?
C14 C13 C18 C17 . . . . -2.1(3) ?
N1 C13 C18 C17 . . . . 177.35(19) ?
C16 C17 C18 C13 . . . . 1.4(3) ?
